data_2234681
loop_
_publ_author_name
'Liu, Ming-Liang'

_publ_section_title
;
 Bis(3-methylanilinium) hexachloridostannate(IV) dihydrate
;
_journal_coeditor_code HY2538
_journal_issue 5
_journal_name_full 'Acta Crystallographica Section E'
_journal_page_first m681
_journal_paper_doi 10.1107/S1600536812017618
_journal_volume 68
_journal_year 2012
_chemical_formula_iupac '(C7 H10 N)2 [Sn Cl6], 2H2 O'
_chemical_formula_moiety '2(C7 H10 N +), Cl6 Sn 2-, 2(H2 O)'
_chemical_formula_sum 'C14 H24 Cl6 N2 O2 Sn'
_chemical_formula_weight 583.74
_chemical_name_systematic
;
Bis(3-methylanilinium) hexachloridostannate(IV) dihydrate
;
_space_group_IT_number 12
_symmetry_cell_setting monoclinic
_symmetry_space_group_name_Hall '-C 2y'
_symmetry_space_group_name_H-M 'C 1 2/m 1'
_atom_sites_solution_hydrogens geom
_atom_sites_solution_primary direct
_atom_sites_solution_secondary difmap
_audit_creation_method SHELXL-97
_cell_angle_alpha 90.00
_cell_angle_beta 93.83(3)
_cell_angle_gamma 90.00
_cell_formula_units_Z 2
_cell_length_a 20.467(4)
_cell_length_b 7.1699(14)
_cell_length_c 7.7569(16)
_cell_measurement_reflns_used 1370
_cell_measurement_temperature 293(2)
_cell_measurement_theta_max 24.99
_cell_measurement_theta_min 3.36
_cell_volume 1135.8(4)
_computing_cell_refinement 'CrystalClear (Rigaku, 2005)'
_computing_data_collection 'CrystalClear (Rigaku, 2005)'
_computing_data_reduction 'CrystalClear (Rigaku, 2005)'
_computing_molecular_graphics 'SHELXTL (Sheldrick, 2008)'
_computing_publication_material 'SHELXTL (Sheldrick, 2008)'
_computing_structure_refinement 'SHELXL97 (Sheldrick, 2008)'
_computing_structure_solution 'SHELXS97 (Sheldrick, 2008)'
_diffrn_ambient_temperature 293(2)
_diffrn_measured_fraction_theta_full 0.999
_diffrn_measured_fraction_theta_max 0.999
_diffrn_measurement_device_type 'Rigaku Mercury2 CCD'
_diffrn_measurement_method '\w scans'
_diffrn_radiation_monochromator graphite
_diffrn_radiation_source 'fine-focus sealed tube'
_diffrn_radiation_type MoK\a
_diffrn_radiation_wavelength 0.71073
_diffrn_reflns_av_R_equivalents 0.0362
_diffrn_reflns_av_sigmaI/netI 0.0284
_diffrn_reflns_limit_h_max 25
_diffrn_reflns_limit_h_min -26
_diffrn_reflns_limit_k_max 9
_diffrn_reflns_limit_k_min -9
_diffrn_reflns_limit_l_max 10
_diffrn_reflns_limit_l_min -10
_diffrn_reflns_number 5833
_diffrn_reflns_theta_full 27.47
_diffrn_reflns_theta_max 27.47
_diffrn_reflns_theta_min 3.01
_exptl_absorpt_coefficient_mu 1.842
_exptl_absorpt_correction_T_max 0.971
_exptl_absorpt_correction_T_min 0.963
_exptl_absorpt_correction_type multi-scan
_exptl_absorpt_process_details '(CrystalClear; Rigaku, 2005)'
_exptl_crystal_colour colourless
_exptl_crystal_density_diffrn 1.707
_exptl_crystal_density_method 'not measured'
_exptl_crystal_description block
_exptl_crystal_F_000 580
_exptl_crystal_size_max 0.36
_exptl_crystal_size_mid 0.32
_exptl_crystal_size_min 0.28
_refine_diff_density_max 0.382
_refine_diff_density_min -0.725
_refine_ls_extinction_coef 0.041(2)
_refine_ls_extinction_expression Fc^*^=kFc[1+0.001xFc^2^\l^3^/sin(2\q)]^-1/4^
_refine_ls_extinction_method 'SHELXL97 (Sheldrick, 2008)'
_refine_ls_goodness_of_fit_ref 0.917
_refine_ls_hydrogen_treatment constr
_refine_ls_matrix_type full
_refine_ls_number_parameters 74
_refine_ls_number_reflns 1405
_refine_ls_number_restraints 0
_refine_ls_restrained_S_all 0.917
_refine_ls_R_factor_all 0.0304
_refine_ls_R_factor_gt 0.0298
_refine_ls_shift/su_max 0.000
_refine_ls_shift/su_mean 0.000
_refine_ls_structure_factor_coef Fsqd
_refine_ls_weighting_details 'calc w=1/[\s^2^(Fo^2^)+(0.0749P)^2^+1.7826P] where P=(Fo^2^+2Fc^2^)/3'
_refine_ls_weighting_scheme calc
_refine_ls_wR_factor_gt 0.0952
_refine_ls_wR_factor_ref 0.0958
_reflns_number_gt 1370
_reflns_number_total 1405
_reflns_threshold_expression I>2sigma(I)
_cod_data_source_file hy2538.cif
_cod_data_source_block I
_cod_original_sg_symbol_H-M 'C 2/m'
_cod_database_code 2234681
_cod_database_fobs_code 2234681

loop_
_symmetry_equiv_pos_as_xyz
'x, y, z'
'-x, y, -z'
'x+1/2, y+1/2, z'
'-x+1/2, y+1/2, -z'
'-x, -y, -z'
'x, -y, z'
'-x+1/2, -y+1/2, -z'
'x+1/2, -y+1/2, z'

loop_
_atom_site_type_symbol
_atom_site_label
_atom_site_fract_x
_atom_site_fract_y
_atom_site_fract_z
_atom_site_U_iso_or_equiv
_atom_site_adp_type
_atom_site_calc_flag
_atom_site_refinement_flags
_atom_site_occupancy
_atom_site_symmetry_multiplicity
N N1 0.4203(2) 1.0000 0.2314(5) 0.0565(10) Uani d S 1 2
H H1A 0.4253 0.9464 0.1296 0.068 Uiso d PR 0.50 1
H H1B 0.4429 0.9367 0.3140 0.068 Uiso d PR 0.50 1
H H1C 0.4349 1.1169 0.2294 0.068 Uiso d PR 0.50 1
C C1 0.3335(2) 1.0000 0.4366(5) 0.0416(8) Uani d S 1 2
H H1 0.3661 1.0000 0.5261 0.050 Uiso calc SR 1 2
C C2 0.3501(2) 1.0000 0.2664(5) 0.0392(8) Uani d S 1 2
C C3 0.3029(2) 1.0000 0.1309(5) 0.0537(11) Uani d S 1 2
H H3 0.3147 1.0000 0.0171 0.064 Uiso calc SR 1 2
C C4 0.2382(2) 1.0000 0.1673(6) 0.0618(13) Uani d S 1 2
H H4 0.2058 1.0000 0.0774 0.074 Uiso calc SR 1 2
C C5 0.2208(2) 1.0000 0.3365(7) 0.0542(11) Uani d S 1 2
H H5 0.1767 1.0000 0.3588 0.065 Uiso calc SR 1 2
C C6 0.2677(2) 1.0000 0.4732(5) 0.0429(8) Uani d S 1 2
C C7 0.2496(3) 1.0000 0.6588(7) 0.0622(13) Uani d S 1 2
H H7A 0.2819 1.0687 0.7285 0.075 Uiso d PR 0.50 1
H H7B 0.2481 0.8739 0.7000 0.075 Uiso d PR 0.50 1
H H7C 0.2075 1.0574 0.6659 0.075 Uiso d PR 0.50 1
Sn Sn1 0.0000 0.0000 1.0000 0.0370(2) Uani d S 1 4
Cl Cl1 0.07220(7) 0.0000 0.76437(18) 0.0617(3) Uani d S 1 2
Cl Cl2 -0.06652(4) 0.24302(12) 0.85527(11) 0.0565(3) Uani d . 1 1
O O1 0.0000 0.3385(11) 0.5000 0.136(3) Uani d S 1 2
H H1D -0.0216 0.3511 0.5891 0.203 Uiso d PR 0.50 1
H H1E 0.0390 0.3062 0.5304 0.203 Uiso d PR 0.50 1

loop_
_atom_site_aniso_label
_atom_site_aniso_U_11
_atom_site_aniso_U_22
_atom_site_aniso_U_33
_atom_site_aniso_U_12
_atom_site_aniso_U_13
_atom_site_aniso_U_23
N1 0.0412(19) 0.081(3) 0.0478(19) 0.000 0.0093(15) 0.000
C1 0.0394(19) 0.050(2) 0.0354(17) 0.000 -0.0004(14) 0.000
C2 0.0346(18) 0.046(2) 0.0368(17) 0.000 0.0041(14) 0.000
C3 0.054(3) 0.072(3) 0.0344(18) 0.000 -0.0035(17) 0.000
C4 0.045(2) 0.085(4) 0.053(2) 0.000 -0.0157(19) 0.000
C5 0.035(2) 0.063(3) 0.064(3) 0.000 0.0028(18) 0.000
C6 0.047(2) 0.0370(19) 0.0458(19) 0.000 0.0089(16) 0.000
C7 0.070(3) 0.065(3) 0.054(2) 0.000 0.025(2) 0.000
Sn1 0.0290(2) 0.0291(2) 0.0536(3) 0.000 0.00791(15) 0.000
Cl1 0.0550(7) 0.0597(7) 0.0742(7) 0.000 0.0323(6) 0.000
Cl2 0.0503(4) 0.0477(4) 0.0712(5) 0.0134(3) 0.0023(3) 0.0088(4)
O1 0.127(5) 0.173(7) 0.105(4) 0.000 -0.009(4) 0.000

loop_
_atom_type_symbol
_atom_type_description
_atom_type_scat_dispersion_real
_atom_type_scat_dispersion_imag
_atom_type_scat_source
C C 0.0033 0.0016 'International Tables Vol C Tables 4.2.6.8 and 6.1.1.4'
H H 0.0000 0.0000 'International Tables Vol C Tables 4.2.6.8 and 6.1.1.4'
Cl Cl 0.1484 0.1585 'International Tables Vol C Tables 4.2.6.8 and 6.1.1.4'
N N 0.0061 0.0033 'International Tables Vol C Tables 4.2.6.8 and 6.1.1.4'
O O 0.0106 0.0060 'International Tables Vol C Tables 4.2.6.8 and 6.1.1.4'
Sn Sn -0.6537 1.4246 'International Tables Vol C Tables 4.2.6.8 and 6.1.1.4'

loop_
_geom_angle_atom_site_label_1
_geom_angle_atom_site_label_2
_geom_angle_atom_site_label_3
_geom_angle_site_symmetry_1
_geom_angle_site_symmetry_3
_geom_angle
C2 N1 H1A . . 109.5
C2 N1 H1B . . 109.4
H1A N1 H1B . . 109.5
C2 N1 H1C . . 109.5
H1A N1 H1C . . 109.5
H1B N1 H1C . . 109.5
C2 C1 C6 . . 119.7(4)
C2 C1 H1 . . 120.2
C6 C1 H1 . . 120.2
C3 C2 C1 . . 121.5(4)
C3 C2 N1 . . 119.9(4)
C1 C2 N1 . . 118.5(4)
C2 C3 C4 . . 118.6(4)
C2 C3 H3 . . 120.7
C4 C3 H3 . . 120.7
C5 C4 C3 . . 120.7(4)
C5 C4 H4 . . 119.7
C3 C4 H4 . . 119.7
C6 C5 C4 . . 121.1(4)
C6 C5 H5 . . 119.5
C4 C5 H5 . . 119.5
C5 C6 C1 . . 118.4(4)
C5 C6 C7 . . 121.9(4)
C1 C6 C7 . . 119.7(4)
C6 C7 H7A . . 109.5
C6 C7 H7B . . 109.5
H7A C7 H7B . . 109.4
C6 C7 H7C . . 109.4
H7A C7 H7C . . 109.5
H7B C7 H7C . . 109.5
Cl1 Sn1 Cl1 5_557 . 180.0
Cl1 Sn1 Cl2 5_557 6 89.85(4)
Cl1 Sn1 Cl2 . 6 90.15(3)
Cl1 Sn1 Cl2 5_557 2_557 90.15(4)
Cl1 Sn1 Cl2 . 2_557 89.85(4)
Cl2 Sn1 Cl2 6 2_557 180.0
Cl1 Sn1 Cl2 5_557 . 89.85(3)
Cl1 Sn1 Cl2 . . 90.15(3)
Cl2 Sn1 Cl2 6 . 91.22(5)
Cl2 Sn1 Cl2 2_557 . 88.78(5)
Cl1 Sn1 Cl2 5_557 5_557 90.15(3)
Cl1 Sn1 Cl2 . 5_557 89.85(3)
Cl2 Sn1 Cl2 6 5_557 88.78(5)
Cl2 Sn1 Cl2 2_557 5_557 91.22(5)
Cl2 Sn1 Cl2 . 5_557 180.0
H1D O1 H1E . . 109.5

loop_
_geom_bond_atom_site_label_1
_geom_bond_atom_site_label_2
_geom_bond_site_symmetry_2
_geom_bond_distance
N1 C2 . 1.480(5)
N1 H1A . 0.8900
N1 H1B . 0.8899
N1 H1C . 0.8901
C1 C2 . 1.385(5)
C1 C6 . 1.395(6)
C1 H1 . 0.9300
C2 C3 . 1.380(6)
C3 C4 . 1.372(7)
C3 H3 . 0.9300
C4 C5 . 1.383(7)
C4 H4 . 0.9300
C5 C6 . 1.383(7)
C5 H5 . 0.9300
C6 C7 . 1.511(6)
C7 H7A . 0.9602
C7 H7B . 0.9600
C7 H7C . 0.9600
Sn1 Cl1 5_557 2.4260(13)
Sn1 Cl1 . 2.4260(13)
Sn1 Cl2 6 2.4384(9)
Sn1 Cl2 2_557 2.4384(9)
Sn1 Cl2 . 2.4384(9)
Sn1 Cl2 5_557 2.4384(9)
O1 H1D . 0.8500
O1 H1E . 0.8499

loop_
_geom_hbond_atom_site_label_D
_geom_hbond_atom_site_label_H
_geom_hbond_atom_site_label_A
_geom_hbond_site_symmetry_A
_geom_hbond_distance_DH
_geom_hbond_distance_HA
_geom_hbond_distance_DA
_geom_hbond_angle_DHA
N1 H1A Cl2 3_554 0.89 2.59 3.476(4) 171.0
N1 H1B O1 3 0.89 1.93 2.809(5) 170.3
N1 H1C Cl1 7_566 0.89 2.75 3.5883(7) 157.2
O1 H1D Cl2 . 0.85 2.44 3.228(2) 154.2

loop_
_geom_torsion_atom_site_label_1
_geom_torsion_atom_site_label_2
_geom_torsion_atom_site_label_3
_geom_torsion_atom_site_label_4
_geom_torsion
C6 C1 C2 C3 0.0
C6 C1 C2 N1 180.0
C1 C2 C3 C4 0.0
N1 C2 C3 C4 180.0
C2 C3 C4 C5 0.0
C3 C4 C5 C6 0.0
C4 C5 C6 C1 0.0
C4 C5 C6 C7 180.0
C2 C1 C6 C5 0.0
C2 C1 C6 C7 180.0
